data_7702650
loop_
_publ_author_name
'Gardinier, James R.'
'Cl\'erac, Rodolphe'
'Gabba\"i, Fran\,cois P.'

_publ_section_title
;
 Preparation, structural studies, and magnetic properties of coordination
 complexes of bimetallic arylplatinum compounds and pyridyl nitronyl
 nitroxide radicals
;
_journal_issue 23
_journal_name_full 'Journal of the Chemical Society, Dalton Transactions'
_journal_page_first 3453
_journal_paper_doi 10.1039/b104579m
_journal_year 2001
_chemical_formula_sum 'C55 H102 F12 N6 O6 P6 Pt2'
_chemical_formula_weight 1747.43
_space_group_IT_number 14
_space_group_name_Hall '-P 2yn'
_space_group_name_H-M_alt 'P 1 21/n 1'
_symmetry_cell_setting monoclinic
_symmetry_space_group_name_H-M 'P 1 21/n 1'
_atom_sites_solution_hydrogens geom
_atom_sites_solution_primary direct
_atom_sites_solution_secondary difmap
_audit_creation_method SHELXL-97
_cell_angle_alpha 90.00
_cell_angle_beta 93.30(3)
_cell_angle_gamma 90.00
_cell_formula_units_Z 4
_cell_length_a 13.772(3)
_cell_length_b 14.307(3)
_cell_length_c 36.198(7)
_cell_measurement_temperature 110(2)
_cell_volume 7120(3)
_computing_cell_refinement 'Bruker XSCANS'
_computing_data_collection 'Bruker XSCANS'
_computing_data_reduction 'Bruker SHELXTL'
_computing_molecular_graphics 'Bruker SHELXTL'
_computing_publication_material 'Bruker SHELXTL'
_computing_structure_refinement 'SHELXL-97 (Sheldrick, 1997)'
_computing_structure_solution 'SHELXS-97 (Sheldrick, 1990)'
_diffrn_ambient_temperature 110(2)
_diffrn_measured_fraction_theta_full 0.999
_diffrn_measured_fraction_theta_max 0.999
_diffrn_measurement_device_type 'Bruker P4'
_diffrn_measurement_method '\w scans'
_diffrn_radiation_monochromator graphite
_diffrn_radiation_source 'fine-focus sealed tube'
_diffrn_radiation_type MoK\a
_diffrn_radiation_wavelength 0.71073
_diffrn_reflns_av_R_equivalents 0.0405
_diffrn_reflns_av_sigmaI/netI 0.0364
_diffrn_reflns_limit_h_max 15
_diffrn_reflns_limit_h_min -15
_diffrn_reflns_limit_k_max 16
_diffrn_reflns_limit_k_min -16
_diffrn_reflns_limit_l_max 41
_diffrn_reflns_limit_l_min -29
_diffrn_reflns_number 43624
_diffrn_reflns_theta_full 24.00
_diffrn_reflns_theta_max 24.00
_diffrn_reflns_theta_min 1.53
_exptl_absorpt_coefficient_mu 4.139
_exptl_absorpt_correction_T_max 1
_exptl_absorpt_correction_T_min 0.743377
_exptl_absorpt_correction_type SADABST
_exptl_crystal_density_diffrn 1.630
_exptl_crystal_density_method 'not measured'
_exptl_crystal_F_000 3504
_exptl_crystal_size_max 0.19
_exptl_crystal_size_mid 0.08
_exptl_crystal_size_min 0.07
_refine_diff_density_max 2.974
_refine_diff_density_min -0.682
_refine_diff_density_rms 0.166
_refine_ls_extinction_method none
_refine_ls_goodness_of_fit_ref 1.099
_refine_ls_hydrogen_treatment mixed
_refine_ls_matrix_type full
_refine_ls_number_parameters 787
_refine_ls_number_reflns 11201
_refine_ls_number_restraints 0
_refine_ls_restrained_S_all 1.099
_refine_ls_R_factor_all 0.0557
_refine_ls_R_factor_gt 0.0440
_refine_ls_shift/su_max 0.001
_refine_ls_shift/su_mean 0.000
_refine_ls_structure_factor_coef Fsqd
_refine_ls_weighting_details 'calc w=1/[\s^2^(Fo^2^)+(0.0590P)^2^+22.1985P] where P=(Fo^2^+2Fc^2^)/3'
_refine_ls_weighting_scheme calc
_refine_ls_wR_factor_gt 0.1055
_refine_ls_wR_factor_ref 0.1131
_reflns_number_gt 9370
_reflns_number_total 11201
_reflns_threshold_expression >2sigma(I)
_cod_data_source_file b104579m.txt
_cod_data_source_block compound_4
_cod_depositor_comments
;
The following automatic conversions were performed:

data item '_symmetry_cell_setting' value 'Monoclinic' was changed to
'monoclinic' in accordance with the
/home/saulius/struct/COD-crude-data/automatic-downloads/DataCite-retrospective/RSC/depositions/lib/dictionaries/cif_core.dic
dictionary named 'cif_core.dic' version 2.4.2 last updated on
2011-04-26.

Automatic conversion script
Id: cif_fix_values 6909 2019-04-08 15:41:33Z antanas 
;
_cod_original_cell_volume 7121(2)
_cod_original_sg_symbol_H-M P2(1)/n
_cod_database_code 7702650

loop_
_symmetry_equiv_pos_as_xyz
'x, y, z'
'-x+1/2, y+1/2, -z+1/2'
'-x, -y, -z'
'x-1/2, -y-1/2, z-1/2'

loop_
_atom_site_label
_atom_site_type_symbol
_atom_site_fract_x
_atom_site_fract_y
_atom_site_fract_z
_atom_site_U_iso_or_equiv
_atom_site_adp_type
_atom_site_occupancy
_atom_site_symmetry_multiplicity
_atom_site_calc_flag
_atom_site_refinement_flags
_atom_site_disorder_assembly
_atom_site_disorder_group
Pt1 Pt 0.656501(17) 0.638451(18) 0.092345(7) 0.02517(9) Uani 1 1 d . . .
Pt2 Pt 0.302260(17) 0.884364(17) 0.103180(7) 0.02431(9) Uani 1 1 d . . .
P1 P 0.56813(13) 0.50136(12) 0.09215(5) 0.0278(4) Uani 1 1 d . . .
P2 P 0.75082(12) 0.77170(12) 0.08724(5) 0.0260(4) Uani 1 1 d . . .
P3 P 0.21659(12) 0.74585(12) 0.10330(5) 0.0255(4) Uani 1 1 d . . .
P4 P 0.40615(12) 1.01051(12) 0.10642(5) 0.0267(4) Uani 1 1 d . . .
P5 P -0.00632(16) 0.77030(17) 0.23962(7) 0.0497(6) Uani 1 1 d . . .
P6 P 0.0000 1.0000 0.0000 0.0392(7) Uani 1 2 d S . .
P7 P 1.0000 0.5000 0.0000 0.0415(7) Uani 1 2 d S . .
F1 F 0.0576(7) 0.7210(9) 0.2127(3) 0.182(5) Uani 1 1 d . . .
F2 F 0.0770(8) 0.8364(9) 0.2505(3) 0.208(7) Uani 1 1 d . . .
F3 F -0.0397(4) 0.8385(5) 0.2071(2) 0.101(2) Uani 1 1 d . . .
F4 F -0.0751(8) 0.8164(6) 0.2666(3) 0.154(4) Uani 1 1 d . . .
F5 F -0.0949(6) 0.7059(6) 0.2284(2) 0.125(3) Uani 1 1 d . . .
F6 F 0.0249(5) 0.7022(6) 0.2710(2) 0.117(3) Uani 1 1 d . . .
F7 F 0.1102(3) 1.0055(5) 0.01503(14) 0.0736(17) Uani 1 1 d . . .
F8 F -0.0166(4) 0.9237(6) 0.0290(3) 0.138(4) Uani 1 1 d . . .
F9 F -0.0313(5) 1.0723(7) 0.0287(2) 0.133(4) Uani 1 1 d . . .
F10 F 1.1146(4) 0.5039(4) 0.0045(2) 0.086(2) Uani 1 1 d . . .
F11 F 0.9923(3) 0.5699(3) 0.03423(14) 0.0539(13) Uani 1 1 d . . .
F12 F 0.9987(6) 0.4133(4) 0.02692(16) 0.089(2) Uani 1 1 d . . .
O1 O 0.9709(4) 0.4151(4) 0.23121(14) 0.0375(12) Uani 1 1 d . . .
O2 O 1.1272(4) 0.4313(4) 0.12123(16) 0.0465(14) Uani 1 1 d . . .
O3 O 0.0291(4) 1.1047(4) 0.24321(15) 0.0421(13) Uani 1 1 d . . .
O4 O -0.1656(4) 1.0753(4) 0.13543(15) 0.0433(13) Uani 1 1 d . . .
O5 O -0.2891(6) 1.1916(5) 0.0884(2) 0.085(2) Uani 1 1 d . . .
H5B H -0.2631 1.1557 0.1049 0.128 Uiso 1 1 d R . .
O6 O 1.1021(10) 0.2302(10) 0.0725(4) 0.075(5) Uiso 0.513(13) 1 d P A 1
H60A H 1.0731 0.1712 0.0657 0.113 Uiso 0.513(13) 1 d PR A 1
H60B H 1.1445 0.2495 0.0537 0.113 Uiso 0.513(13) 1 d PR A 1
O7 O 1.1905(7) 0.2731(6) 0.0793(3) 0.031(3) Uiso 0.487(13) 1 d P A 2
H70A H 1.2478 0.3097 0.0851 0.046 Uiso 0.487(13) 1 d PR A 2
H70B H 1.1874 0.2226 0.0967 0.046 Uiso 0.487(13) 1 d PR A 2
N1 N 1.0353(4) 0.4121(4) 0.20708(17) 0.0311(14) Uani 1 1 d . . .
N2 N 1.1078(4) 0.4148(4) 0.15497(18) 0.0359(15) Uani 1 1 d . . .
N3 N 0.7782(4) 0.5657(4) 0.11762(16) 0.0287(13) Uani 1 1 d . . .
N4 N -0.1341(4) 1.0976(4) 0.16795(17) 0.0324(14) Uani 1 1 d . . .
N5 N -0.0443(4) 1.1049(4) 0.21984(17) 0.0316(14) Uani 1 1 d . . .
N6 N 0.1912(4) 0.9551(4) 0.13059(16) 0.0273(13) Uani 1 1 d . . .
C1 C 0.5427(5) 0.7105(5) 0.06879(19) 0.0268(15) Uani 1 1 d . . .
C2 C 0.4773(4) 0.7605(4) 0.09018(19) 0.0235(15) Uani 1 1 d . . .
H2A H 0.4848 0.7573 0.1158 0.028 Uiso 1 1 calc R . .
C3 C 0.4008(5) 0.8153(4) 0.0738(2) 0.0262(15) Uani 1 1 d . . .
C4 C 0.3928(5) 0.8186(5) 0.03530(19) 0.0263(15) Uani 1 1 d . . .
H4A H 0.3442 0.8550 0.0237 0.032 Uiso 1 1 calc R . .
C5 C 0.4551(5) 0.7694(5) 0.0138(2) 0.0304(16) Uani 1 1 d . . .
H5A H 0.4477 0.7728 -0.0118 0.036 Uiso 1 1 calc R . .
C6 C 0.5286(5) 0.7150(5) 0.0304(2) 0.0296(16) Uani 1 1 d . . .
H6A H 0.5691 0.6810 0.0157 0.036 Uiso 1 1 calc R . .
C7 C 0.5578(6) 0.4490(5) 0.1377(2) 0.0373(18) Uani 1 1 d . . .
H7A H 0.5215 0.3911 0.1351 0.045 Uiso 1 1 calc R . .
H7B H 0.6224 0.4340 0.1482 0.045 Uiso 1 1 calc R . .
C8 C 0.5075(6) 0.5132(6) 0.1643(2) 0.047(2) Uani 1 1 d . . .
H8A H 0.5036 0.4826 0.1877 0.070 Uiso 1 1 calc R . .
H8B H 0.4431 0.5273 0.1543 0.070 Uiso 1 1 calc R . .
H8C H 0.5440 0.5700 0.1675 0.070 Uiso 1 1 calc R . .
C9 C 0.6290(6) 0.4096(5) 0.0665(2) 0.0411(19) Uani 1 1 d . . .
H9A H 0.6906 0.3941 0.0793 0.049 Uiso 1 1 calc R . .
H9B H 0.5889 0.3538 0.0655 0.049 Uiso 1 1 calc R . .
C10 C 0.6469(7) 0.4413(6) 0.0271(2) 0.054(2) Uani 1 1 d . . .
H10A H 0.6787 0.3922 0.0144 0.082 Uiso 1 1 calc R . .
H10B H 0.6874 0.4960 0.0281 0.082 Uiso 1 1 calc R . .
H10C H 0.5859 0.4557 0.0142 0.082 Uiso 1 1 calc R . .
C11 C 0.4446(5) 0.5068(5) 0.0713(2) 0.0394(19) Uani 1 1 d . . .
H11A H 0.4075 0.5488 0.0862 0.047 Uiso 1 1 calc R . .
H11B H 0.4475 0.5350 0.0471 0.047 Uiso 1 1 calc R . .
C12 C 0.3880(6) 0.4161(6) 0.0668(2) 0.046(2) Uani 1 1 d . . .
H12A H 0.3245 0.4288 0.0556 0.069 Uiso 1 1 calc R . .
H12B H 0.3819 0.3879 0.0906 0.069 Uiso 1 1 calc R . .
H12C H 0.4219 0.3742 0.0513 0.069 Uiso 1 1 calc R . .
C13 C 0.8104(5) 0.8119(5) 0.1304(2) 0.0337(17) Uani 1 1 d . . .
H13A H 0.8495 0.7613 0.1411 0.040 Uiso 1 1 calc R . .
H13B H 0.8541 0.8627 0.1250 0.040 Uiso 1 1 calc R . .
C14 C 0.7411(6) 0.8453(6) 0.1586(2) 0.0402(19) Uani 1 1 d . . .
H14A H 0.7776 0.8656 0.1806 0.060 Uiso 1 1 calc R . .
H14B H 0.6988 0.7950 0.1647 0.060 Uiso 1 1 calc R . .
H14C H 0.7031 0.8964 0.1485 0.060 Uiso 1 1 calc R . .
C15 C 0.8499(5) 0.7487(5) 0.0570(2) 0.0364(18) Uani 1 1 d . . .
H15A H 0.8912 0.8036 0.0566 0.044 Uiso 1 1 calc R . .
H15B H 0.8889 0.6975 0.0673 0.044 Uiso 1 1 calc R . .
C16 C 0.8155(6) 0.7245(6) 0.0177(2) 0.051(2) Uani 1 1 d . . .
H16A H 0.8707 0.7133 0.0033 0.077 Uiso 1 1 calc R . .
H16B H 0.7781 0.7754 0.0071 0.077 Uiso 1 1 calc R . .
H16C H 0.7758 0.6693 0.0178 0.077 Uiso 1 1 calc R . .
C17 C 0.6894(5) 0.8737(5) 0.0669(2) 0.0307(16) Uani 1 1 d . . .
H17A H 0.6578 0.8553 0.0434 0.037 Uiso 1 1 calc R . .
H17B H 0.6388 0.8924 0.0830 0.037 Uiso 1 1 calc R . .
C18 C 0.7521(6) 0.9576(5) 0.0604(3) 0.047(2) Uani 1 1 d . . .
H18A H 0.7126 1.0070 0.0497 0.070 Uiso 1 1 calc R . .
H18B H 0.8014 0.9411 0.0439 0.070 Uiso 1 1 calc R . .
H18C H 0.7823 0.9782 0.0836 0.070 Uiso 1 1 calc R . .
C19 C 0.2802(5) 0.6602(5) 0.1333(2) 0.0312(16) Uani 1 1 d . . .
H19A H 0.2427 0.6028 0.1331 0.037 Uiso 1 1 calc R . .
H19B H 0.3427 0.6463 0.1235 0.037 Uiso 1 1 calc R . .
C20 C 0.2966(6) 0.6940(5) 0.1734(2) 0.0404(19) Uani 1 1 d . . .
H20A H 0.3301 0.6465 0.1879 0.061 Uiso 1 1 calc R . .
H20B H 0.2350 0.7066 0.1835 0.061 Uiso 1 1 calc R . .
H20C H 0.3350 0.7501 0.1739 0.061 Uiso 1 1 calc R . .
C21 C 0.1996(5) 0.6862(5) 0.0593(2) 0.0353(17) Uani 1 1 d . . .
H21A H 0.2627 0.6738 0.0498 0.042 Uiso 1 1 calc R . .
H21B H 0.1682 0.6266 0.0631 0.042 Uiso 1 1 calc R . .
C22 C 0.1380(6) 0.7428(6) 0.0304(2) 0.043(2) Uani 1 1 d . . .
H22A H 0.1313 0.7081 0.0077 0.065 Uiso 1 1 calc R . .
H22B H 0.1694 0.8013 0.0261 0.065 Uiso 1 1 calc R . .
H22C H 0.0748 0.7541 0.0394 0.065 Uiso 1 1 calc R . .
C23 C 0.0956(5) 0.7546(5) 0.1214(2) 0.0350(17) Uani 1 1 d . . .
H23A H 0.1013 0.7853 0.1453 0.042 Uiso 1 1 calc R . .
H23B H 0.0551 0.7935 0.1049 0.042 Uiso 1 1 calc R . .
C24 C 0.0458(5) 0.6610(5) 0.1257(2) 0.0394(19) Uani 1 1 d . . .
H24A H -0.0170 0.6706 0.1352 0.059 Uiso 1 1 calc R . .
H24B H 0.0845 0.6225 0.1425 0.059 Uiso 1 1 calc R . .
H24C H 0.0384 0.6307 0.1020 0.059 Uiso 1 1 calc R . .
C25 C 0.5136(5) 0.9823(5) 0.1364(2) 0.0298(16) Uani 1 1 d . . .
H25A H 0.5441 0.9269 0.1268 0.036 Uiso 1 1 calc R . .
H25B H 0.5598 1.0333 0.1354 0.036 Uiso 1 1 calc R . .
C26 C 0.4918(6) 0.9652(6) 0.1765(2) 0.050(2) Uani 1 1 d . . .
H26A H 0.5511 0.9508 0.1906 0.074 Uiso 1 1 calc R . .
H26B H 0.4474 0.9137 0.1778 0.074 Uiso 1 1 calc R . .
H26C H 0.4631 1.0202 0.1864 0.074 Uiso 1 1 calc R . .
C27 C 0.4551(5) 1.0449(5) 0.0628(2) 0.0383(18) Uani 1 1 d . . .
H27A H 0.5043 1.0926 0.0674 0.046 Uiso 1 1 calc R . .
H27B H 0.4859 0.9913 0.0519 0.046 Uiso 1 1 calc R . .
C28 C 0.3758(7) 1.0825(7) 0.0356(3) 0.063(3) Uani 1 1 d . . .
H28A H 0.4039 1.1000 0.0130 0.095 Uiso 1 1 calc R . .
H28B H 0.3460 1.1362 0.0462 0.095 Uiso 1 1 calc R . .
H28C H 0.3276 1.0350 0.0307 0.095 Uiso 1 1 calc R . .
C29 C 0.3586(5) 1.1174(5) 0.1259(3) 0.0408(19) Uani 1 1 d . . .
H29A H 0.3052 1.1397 0.1095 0.049 Uiso 1 1 calc R . .
H29B H 0.3324 1.1026 0.1495 0.049 Uiso 1 1 calc R . .
C30 C 0.4328(6) 1.1964(5) 0.1317(3) 0.050(2) Uani 1 1 d . . .
H30A H 0.4019 1.2496 0.1421 0.075 Uiso 1 1 calc R . .
H30B H 0.4577 1.2133 0.1084 0.075 Uiso 1 1 calc R . .
H30C H 0.4853 1.1758 0.1483 0.075 Uiso 1 1 calc R . .
C31 C 0.8412(5) 0.5171(5) 0.0977(2) 0.0290(16) Uani 1 1 d . . .
H31A H 0.8313 0.5157 0.0720 0.035 Uiso 1 1 calc R . .
C32 C 0.9202(5) 0.4691(5) 0.1141(2) 0.0319(16) Uani 1 1 d . . .
H32A H 0.9617 0.4353 0.0997 0.038 Uiso 1 1 calc R . .
C33 C 0.9363(5) 0.4726(5) 0.15230(19) 0.0262(15) Uani 1 1 d . . .
C34 C 0.8712(5) 0.5227(5) 0.1728(2) 0.0295(16) Uani 1 1 d . . .
H34A H 0.8798 0.5259 0.1985 0.035 Uiso 1 1 calc R . .
C35 C 0.7944(5) 0.5669(5) 0.1547(2) 0.0300(16) Uani 1 1 d . . .
H35A H 0.7511 0.5996 0.1686 0.036 Uiso 1 1 calc R . .
C36 C 1.0235(5) 0.4316(5) 0.1706(2) 0.0294(16) Uani 1 1 d . . .
C37 C 1.1795(5) 0.3662(5) 0.1810(2) 0.0363(18) Uani 1 1 d . . .
C38 C 1.1417(5) 0.3965(5) 0.2185(2) 0.0367(18) Uani 1 1 d . . .
C39 C 1.1512(6) 0.3245(6) 0.2491(2) 0.0424(19) Uani 1 1 d . . .
H39A H 1.1257 0.3496 0.2712 0.064 Uiso 1 1 calc R . .
H39B H 1.2185 0.3088 0.2539 0.064 Uiso 1 1 calc R . .
H39C H 1.1154 0.2694 0.2417 0.064 Uiso 1 1 calc R . .
C40 C 1.1794(5) 0.4911(6) 0.2327(2) 0.046(2) Uani 1 1 d . . .
H40A H 1.1527 0.5045 0.2561 0.069 Uiso 1 1 calc R . .
H40B H 1.1601 0.5390 0.2152 0.069 Uiso 1 1 calc R . .
H40C H 1.2491 0.4893 0.2358 0.069 Uiso 1 1 calc R . .
C41 C 1.1696(6) 0.2615(5) 0.1740(2) 0.045(2) Uani 1 1 d . . .
H41A H 1.1941 0.2465 0.1504 0.068 Uiso 1 1 calc R . .
H41B H 1.1024 0.2440 0.1741 0.068 Uiso 1 1 calc R . .
H41C H 1.2062 0.2280 0.1931 0.068 Uiso 1 1 calc R . .
C42 C 1.2814(5) 0.4005(6) 0.1742(3) 0.047(2) Uani 1 1 d . . .
H42A H 1.2995 0.3792 0.1504 0.070 Uiso 1 1 calc R . .
H42B H 1.3264 0.3764 0.1930 0.070 Uiso 1 1 calc R . .
H42C H 1.2825 0.4676 0.1748 0.070 Uiso 1 1 calc R . .
C43 C 0.1165(5) 0.9948(5) 0.1106(2) 0.0299(16) Uani 1 1 d . . .
H43A H 0.1176 0.9952 0.0849 0.036 Uiso 1 1 calc R . .
C44 C 0.0376(5) 1.0351(5) 0.1270(2) 0.0307(16) Uani 1 1 d . . .
H44A H -0.0128 1.0616 0.1123 0.037 Uiso 1 1 calc R . .
C45 C 0.0345(5) 1.0356(5) 0.1651(2) 0.0297(16) Uani 1 1 d . . .
C46 C 0.1134(5) 0.9954(5) 0.1857(2) 0.0290(16) Uani 1 1 d . . .
H46A H 0.1153 0.9950 0.2114 0.035 Uiso 1 1 calc R . .
C47 C 0.1868(5) 0.9571(5) 0.1673(2) 0.0287(16) Uani 1 1 d . . .
H47A H 0.2380 0.9302 0.1814 0.034 Uiso 1 1 calc R . .
C48 C -0.0459(5) 1.0781(5) 0.1838(2) 0.0305(16) Uani 1 1 d . . .
C49 C -0.1941(5) 1.1558(5) 0.1929(2) 0.0361(18) Uani 1 1 d . . .
C50 C -0.1451(5) 1.1303(5) 0.2309(2) 0.0358(18) Uani 1 1 d . . .
C51 C -0.1392(6) 1.2083(6) 0.2592(2) 0.045(2) Uani 1 1 d . . .
H51A H -0.1079 1.1857 0.2819 0.068 Uiso 1 1 calc R . .
H51B H -0.2036 1.2294 0.2638 0.068 Uiso 1 1 calc R . .
H51C H -0.1023 1.2593 0.2500 0.068 Uiso 1 1 calc R . .
C52 C -0.1857(6) 1.0402(6) 0.2474(2) 0.045(2) Uani 1 1 d . . .
H52A H -0.1525 1.0278 0.2709 0.068 Uiso 1 1 calc R . .
H52B H -0.1760 0.9889 0.2309 0.068 Uiso 1 1 calc R . .
H52C H -0.2540 1.0477 0.2506 0.068 Uiso 1 1 calc R . .
C53 C -0.3004(5) 1.1295(6) 0.1876(3) 0.046(2) Uani 1 1 d . . .
H53A H -0.3249 1.1482 0.1634 0.069 Uiso 1 1 calc R . .
H53B H -0.3365 1.1605 0.2059 0.069 Uiso 1 1 calc R . .
H53C H -0.3073 1.0631 0.1902 0.069 Uiso 1 1 calc R . .
C54 C -0.1787(6) 1.2577(5) 0.1816(2) 0.044(2) Uani 1 1 d . . .
H54A H -0.2110 1.2688 0.1578 0.066 Uiso 1 1 calc R . .
H54B H -0.1104 1.2697 0.1803 0.066 Uiso 1 1 calc R . .
H54C H -0.2051 1.2985 0.1995 0.066 Uiso 1 1 calc R . .
C55 C -0.2177(8) 1.2164(7) 0.0624(3) 0.079(3) Uani 1 1 d . . .
H55A H -0.2316 1.1838 0.0395 0.119 Uiso 1 1 calc R . .
H55B H -0.1541 1.1993 0.0724 0.119 Uiso 1 1 calc R . .
H55C H -0.2199 1.2825 0.0580 0.119 Uiso 1 1 calc R . .

loop_
_atom_site_aniso_label
_atom_site_aniso_U_11
_atom_site_aniso_U_22
_atom_site_aniso_U_33
_atom_site_aniso_U_23
_atom_site_aniso_U_13
_atom_site_aniso_U_12
Pt1 0.02193(15) 0.02747(15) 0.02611(17) -0.00079(11) 0.00149(11) 0.00247(10)
Pt2 0.01998(14) 0.02620(15) 0.02687(17) 0.00033(11) 0.00243(11) 0.00155(10)
P1 0.0302(9) 0.0252(9) 0.0279(10) -0.0017(8) -0.0001(8) -0.0007(7)
P2 0.0213(8) 0.0279(9) 0.0288(10) 0.0000(8) 0.0020(8) 0.0003(7)
P3 0.0207(8) 0.0245(9) 0.0313(11) -0.0013(8) 0.0021(8) -0.0009(7)
P4 0.0256(9) 0.0242(9) 0.0305(11) -0.0002(8) 0.0036(8) -0.0023(7)
P5 0.0456(12) 0.0628(15) 0.0411(14) 0.0044(11) 0.0053(11) -0.0143(11)
P6 0.0345(14) 0.0474(17) 0.0359(17) 0.0070(14) 0.0041(13) -0.0023(12)
P7 0.0390(15) 0.0471(17) 0.0391(18) -0.0111(14) 0.0082(14) -0.0042(13)
F1 0.167(8) 0.283(14) 0.104(7) 0.057(8) 0.091(7) 0.118(9)
F2 0.202(10) 0.275(12) 0.133(8) 0.118(9) -0.113(8) -0.193(10)
F3 0.065(4) 0.134(6) 0.100(5) 0.058(5) -0.029(4) -0.033(4)
F4 0.247(11) 0.085(5) 0.142(8) -0.017(5) 0.107(8) 0.012(6)
F5 0.145(7) 0.117(6) 0.114(6) 0.003(5) 0.004(5) -0.080(5)
F6 0.106(5) 0.147(7) 0.101(6) 0.078(5) 0.023(5) 0.022(5)
F7 0.039(3) 0.140(5) 0.041(3) 0.012(3) -0.002(2) -0.009(3)
F8 0.057(4) 0.154(7) 0.205(9) 0.131(7) 0.035(5) 0.015(4)
F9 0.080(5) 0.186(8) 0.133(7) -0.101(7) -0.002(5) 0.021(5)
F10 0.044(3) 0.097(5) 0.117(5) -0.055(4) 0.005(3) -0.004(3)
F11 0.055(3) 0.061(3) 0.047(3) -0.021(2) 0.011(2) -0.005(2)
F12 0.159(6) 0.058(3) 0.051(4) -0.004(3) 0.018(4) -0.013(4)
O1 0.040(3) 0.045(3) 0.027(3) 0.009(2) 0.004(2) 0.003(2)
O2 0.045(3) 0.057(4) 0.038(3) 0.007(3) 0.009(3) 0.017(3)
O3 0.033(3) 0.055(3) 0.038(3) -0.008(3) 0.001(3) 0.003(2)
O4 0.035(3) 0.058(4) 0.036(3) -0.009(3) -0.001(2) 0.008(3)
O5 0.099(6) 0.093(6) 0.064(5) 0.014(4) 0.010(4) 0.039(5)
N1 0.028(3) 0.033(3) 0.032(4) 0.003(3) 0.000(3) 0.000(3)
N2 0.035(3) 0.036(3) 0.036(4) -0.004(3) 0.001(3) 0.008(3)
N3 0.027(3) 0.030(3) 0.029(4) -0.002(3) 0.004(3) 0.002(2)
N4 0.030(3) 0.039(3) 0.029(4) -0.007(3) 0.001(3) 0.004(3)
N5 0.027(3) 0.036(3) 0.032(4) -0.009(3) 0.008(3) 0.000(3)
N6 0.028(3) 0.021(3) 0.033(4) -0.001(3) 0.003(3) -0.001(2)
C1 0.023(3) 0.031(4) 0.026(4) 0.001(3) 0.002(3) 0.000(3)
C2 0.017(3) 0.026(3) 0.028(4) -0.001(3) 0.001(3) -0.001(3)
C3 0.024(3) 0.023(3) 0.032(4) -0.002(3) 0.008(3) -0.003(3)
C4 0.026(3) 0.030(4) 0.023(4) 0.001(3) 0.003(3) 0.000(3)
C5 0.024(3) 0.041(4) 0.026(4) 0.002(3) 0.002(3) -0.008(3)
C6 0.023(3) 0.031(4) 0.036(4) -0.005(3) 0.007(3) 0.002(3)
C7 0.041(4) 0.037(4) 0.034(5) 0.005(3) -0.003(4) -0.005(3)
C8 0.041(4) 0.063(5) 0.037(5) 0.008(4) 0.007(4) -0.004(4)
C9 0.043(4) 0.032(4) 0.048(5) -0.005(4) 0.006(4) 0.001(3)
C10 0.072(6) 0.046(5) 0.045(6) -0.013(4) 0.002(5) 0.002(4)
C11 0.036(4) 0.043(4) 0.039(5) 0.003(4) -0.002(4) -0.004(3)
C12 0.039(4) 0.056(5) 0.042(5) -0.004(4) 0.002(4) -0.017(4)
C13 0.030(4) 0.031(4) 0.040(5) 0.001(3) -0.002(3) -0.002(3)
C14 0.044(4) 0.043(4) 0.033(5) -0.009(4) -0.003(4) 0.007(4)
C15 0.021(3) 0.038(4) 0.051(5) 0.005(4) 0.012(3) 0.003(3)
C16 0.054(5) 0.066(6) 0.034(5) -0.004(4) 0.009(4) 0.014(4)
C17 0.032(4) 0.036(4) 0.024(4) 0.000(3) 0.001(3) 0.008(3)
C18 0.045(5) 0.033(4) 0.062(6) 0.010(4) -0.004(4) -0.003(4)
C19 0.028(4) 0.035(4) 0.031(4) 0.002(3) 0.001(3) 0.005(3)
C20 0.047(4) 0.036(4) 0.038(5) -0.003(4) 0.002(4) -0.002(3)
C21 0.039(4) 0.034(4) 0.032(4) -0.004(3) 0.003(3) -0.003(3)
C22 0.043(4) 0.050(5) 0.037(5) 0.003(4) -0.001(4) -0.007(4)
C23 0.027(4) 0.035(4) 0.043(5) 0.000(3) 0.001(3) 0.000(3)
C24 0.025(4) 0.043(4) 0.051(5) 0.002(4) 0.011(4) 0.003(3)
C25 0.028(4) 0.028(4) 0.034(4) -0.002(3) 0.009(3) 0.002(3)
C26 0.042(5) 0.059(5) 0.047(6) 0.004(4) 0.000(4) -0.009(4)
C27 0.043(4) 0.037(4) 0.034(5) 0.004(3) 0.004(4) -0.014(3)
C28 0.075(6) 0.067(6) 0.046(6) 0.022(5) -0.012(5) -0.016(5)
C29 0.038(4) 0.030(4) 0.055(6) -0.003(4) 0.006(4) 0.003(3)
C30 0.051(5) 0.034(4) 0.067(6) -0.008(4) 0.019(5) -0.002(4)
C31 0.027(3) 0.026(4) 0.033(4) -0.002(3) 0.002(3) 0.000(3)
C32 0.032(4) 0.031(4) 0.032(4) 0.002(3) 0.003(3) 0.000(3)
C33 0.024(3) 0.028(4) 0.026(4) 0.001(3) 0.007(3) 0.000(3)
C34 0.034(4) 0.033(4) 0.022(4) 0.001(3) 0.003(3) -0.001(3)
C35 0.026(3) 0.033(4) 0.032(4) 0.003(3) 0.009(3) 0.006(3)
C36 0.033(4) 0.031(4) 0.024(4) -0.002(3) 0.001(3) -0.005(3)
C37 0.031(4) 0.038(4) 0.040(5) 0.007(3) 0.000(3) 0.006(3)
C38 0.033(4) 0.039(4) 0.038(5) 0.005(4) -0.005(3) 0.004(3)
C39 0.046(5) 0.046(5) 0.034(5) 0.006(4) -0.010(4) 0.003(4)
C40 0.034(4) 0.051(5) 0.051(6) -0.009(4) -0.013(4) 0.002(4)
C41 0.049(5) 0.042(5) 0.045(5) -0.001(4) 0.000(4) 0.019(4)
C42 0.027(4) 0.058(5) 0.056(6) 0.010(4) 0.003(4) 0.012(4)
C43 0.031(4) 0.034(4) 0.025(4) 0.001(3) 0.000(3) 0.005(3)
C44 0.032(4) 0.036(4) 0.025(4) 0.001(3) 0.002(3) 0.007(3)
C45 0.027(3) 0.030(4) 0.032(4) -0.003(3) 0.002(3) -0.002(3)
C46 0.027(4) 0.035(4) 0.024(4) 0.001(3) 0.000(3) 0.003(3)
C47 0.025(3) 0.033(4) 0.028(4) 0.004(3) 0.005(3) 0.000(3)
C48 0.030(4) 0.035(4) 0.028(4) -0.002(3) 0.005(3) 0.001(3)
C49 0.031(4) 0.038(4) 0.040(5) -0.018(4) 0.005(3) 0.002(3)
C50 0.030(4) 0.045(4) 0.033(5) -0.006(3) 0.011(3) -0.002(3)
C51 0.050(5) 0.049(5) 0.037(5) -0.014(4) 0.009(4) 0.000(4)
C52 0.046(5) 0.053(5) 0.037(5) -0.002(4) 0.014(4) -0.010(4)
C53 0.028(4) 0.061(5) 0.049(5) -0.014(4) 0.005(4) 0.001(4)
C54 0.044(4) 0.044(5) 0.044(5) -0.008(4) -0.001(4) 0.008(4)
C55 0.095(8) 0.070(7) 0.078(8) 0.023(6) 0.040(7) 0.030(6)

loop_
_atom_type_symbol
_atom_type_description
_atom_type_scat_dispersion_real
_atom_type_scat_dispersion_imag
_atom_type_scat_source
C C 0.0033 0.0016 'International Tables Vol C Tables 4.2.6.8 and 6.1.1.4'
H H 0.0000 0.0000 'International Tables Vol C Tables 4.2.6.8 and 6.1.1.4'
N N 0.0061 0.0033 'International Tables Vol C Tables 4.2.6.8 and 6.1.1.4'
O O 0.0106 0.0060 'International Tables Vol C Tables 4.2.6.8 and 6.1.1.4'
F F 0.0171 0.0103 'International Tables Vol C Tables 4.2.6.8 and 6.1.1.4'
P P 0.1023 0.0942 'International Tables Vol C Tables 4.2.6.8 and 6.1.1.4'
Pt Pt -1.7033 8.3905 'International Tables Vol C Tables 4.2.6.8 and 6.1.1.4'

loop_
_geom_angle_atom_site_label_1
_geom_angle_atom_site_label_2
_geom_angle_atom_site_label_3
_geom_angle
_geom_angle_site_symmetry_1
_geom_angle_site_symmetry_3
C1 Pt1 N3 178.6(2) . .
C1 Pt1 P1 92.06(19) . .
N3 Pt1 P1 89.30(16) . .
C1 Pt1 P2 88.37(19) . .
N3 Pt1 P2 90.31(16) . .
P1 Pt1 P2 174.56(7) . .
C3 Pt2 N6 175.7(2) . .
C3 Pt2 P4 88.61(18) . .
N6 Pt2 P4 93.72(15) . .
C3 Pt2 P3 86.59(18) . .
N6 Pt2 P3 91.50(15) . .
P4 Pt2 P3 171.91(6) . .
C11 P1 C7 105.8(4) . .
C11 P1 C9 105.3(4) . .
C7 P1 C9 103.0(4) . .
C11 P1 Pt1 116.4(3) . .
C7 P1 Pt1 114.5(3) . .
C9 P1 Pt1 110.7(3) . .
C13 P2 C17 105.7(3) . .
C13 P2 C15 104.8(3) . .
C17 P2 C15 104.3(3) . .
C13 P2 Pt1 114.8(3) . .
C17 P2 Pt1 116.2(2) . .
C15 P2 Pt1 109.9(3) . .
C21 P3 C19 103.9(3) . .
C21 P3 C23 105.8(4) . .
C19 P3 C23 104.4(3) . .
C21 P3 Pt2 116.3(3) . .
C19 P3 Pt2 110.4(2) . .
C23 P3 Pt2 114.8(2) . .
C29 P4 C27 105.5(4) . .
C29 P4 C25 104.7(4) . .
C27 P4 C25 104.3(3) . .
C29 P4 Pt2 116.2(3) . .
C27 P4 Pt2 115.3(3) . .
C25 P4 Pt2 109.7(2) . .
F2 P5 F1 90.0(7) . .
F2 P5 F6 91.6(5) . .
F1 P5 F6 91.8(5) . .
F2 P5 F4 92.9(7) . .
F1 P5 F4 177.1(7) . .
F6 P5 F4 87.7(5) . .
F2 P5 F5 177.6(7) . .
F1 P5 F5 91.7(6) . .
F6 P5 F5 90.0(5) . .
F4 P5 F5 85.4(5) . .
F2 P5 F3 89.5(4) . .
F1 P5 F3 87.9(5) . .
F6 P5 F3 178.9(5) . .
F4 P5 F3 92.5(5) . .
F5 P5 F3 88.9(4) . .
F8 P6 F8 180.0(5) 3_575 .
F8 P6 F9 92.4(6) 3_575 .
F8 P6 F9 87.6(6) . .
F8 P6 F9 87.6(6) 3_575 3_575
F8 P6 F9 92.4(6) . 3_575
F9 P6 F9 180.0(5) . 3_575
F8 P6 F7 88.7(3) 3_575 3_575
F8 P6 F7 91.3(3) . 3_575
F9 P6 F7 88.1(3) . 3_575
F9 P6 F7 91.9(3) 3_575 3_575
F8 P6 F7 91.3(3) 3_575 .
F8 P6 F7 88.7(3) . .
F9 P6 F7 92.0(3) . .
F9 P6 F7 88.0(3) 3_575 .
F7 P6 F7 180.0(4) 3_575 .
F12 P7 F12 180.0(4) 3_765 .
F12 P7 F10 89.4(4) 3_765 .
F12 P7 F10 90.6(4) . .
F12 P7 F10 90.6(4) 3_765 3_765
F12 P7 F10 89.4(4) . 3_765
F10 P7 F10 180.0 . 3_765
F12 P7 F11 90.5(3) 3_765 3_765
F12 P7 F11 89.5(3) . 3_765
F10 P7 F11 89.5(3) . 3_765
F10 P7 F11 90.5(3) 3_765 3_765
F12 P7 F11 89.5(3) 3_765 .
F12 P7 F11 90.5(3) . .
F10 P7 F11 90.5(3) . .
F10 P7 F11 89.5(3) 3_765 .
F11 P7 F11 180.0(3) 3_765 .
O1 N1 C36 127.7(6) . .
O1 N1 C38 121.0(6) . .
C36 N1 C38 110.9(6) . .
O2 N2 C36 126.7(6) . .
O2 N2 C37 121.2(6) . .
C36 N2 C37 112.0(6) . .
C35 N3 C31 117.7(6) . .
C35 N3 Pt1 120.1(4) . .
C31 N3 Pt1 122.2(5) . .
O4 N4 C48 126.6(6) . .
O4 N4 C49 121.5(5) . .
C48 N4 C49 111.8(6) . .
O3 N5 C48 127.0(6) . .
O3 N5 C50 121.8(6) . .
C48 N5 C50 111.0(6) . .
C47 N6 C43 116.7(6) . .
C47 N6 Pt2 123.4(4) . .
C43 N6 Pt2 119.7(5) . .
C6 C1 C2 117.8(6) . .
C6 C1 Pt1 120.3(5) . .
C2 C1 Pt1 121.9(5) . .
C3 C2 C1 122.2(6) . .
C4 C3 C2 116.9(6) . .
C4 C3 Pt2 119.4(5) . .
C2 C3 Pt2 123.7(5) . .
C5 C4 C3 122.0(6) . .
C4 C5 C6 120.2(7) . .
C5 C6 C1 121.0(7) . .
C8 C7 P1 112.6(5) . .
C10 C9 P1 111.2(5) . .
C12 C11 P1 118.0(6) . .
C14 C13 P2 114.2(5) . .
C16 C15 P2 113.6(5) . .
C18 C17 P2 116.4(5) . .
C20 C19 P3 113.0(5) . .
C22 C21 P3 112.9(5) . .
C24 C23 P3 113.8(5) . .
C26 C25 P4 113.8(5) . .
C28 C27 P4 111.6(6) . .
C30 C29 P4 114.9(5) . .
N3 C31 C32 122.4(7) . .
C33 C32 C31 118.9(7) . .
C32 C33 C34 118.6(6) . .
C32 C33 C36 121.1(6) . .
C34 C33 C36 120.1(6) . .
C35 C34 C33 119.0(7) . .
N3 C35 C34 123.5(6) . .
N2 C36 N1 108.4(6) . .
N2 C36 C33 126.2(7) . .
N1 C36 C33 125.1(6) . .
N2 C37 C42 109.3(6) . .
N2 C37 C41 107.7(6) . .
C42 C37 C41 111.5(7) . .
N2 C37 C38 100.3(6) . .
C42 C37 C38 114.4(7) . .
C41 C37 C38 112.9(6) . .
C39 C38 N1 110.0(6) . .
C39 C38 C40 110.1(7) . .
N1 C38 C40 105.4(6) . .
C39 C38 C37 115.7(6) . .
N1 C38 C37 99.9(6) . .
C40 C38 C37 114.8(7) . .
N6 C43 C44 122.3(7) . .
C45 C44 C43 119.8(6) . .
C44 C45 C46 117.4(6) . .
C44 C45 C48 122.1(6) . .
C46 C45 C48 120.5(7) . .
C47 C46 C45 118.7(7) . .
N6 C47 C46 125.1(6) . .
N4 C48 N5 108.5(6) . .
N4 C48 C45 125.4(7) . .
N5 C48 C45 126.2(6) . .
N4 C49 C53 110.3(6) . .
N4 C49 C54 106.0(6) . .
C53 C49 C54 110.5(6) . .
N4 C49 C50 100.2(5) . .
C53 C49 C50 115.2(7) . .
C54 C49 C50 113.8(6) . .
N5 C50 C51 110.0(6) . .
N5 C50 C52 105.1(6) . .
C51 C50 C52 111.2(7) . .
N5 C50 C49 100.4(6) . .
C51 C50 C49 115.7(6) . .
C52 C50 C49 113.2(6) . .

loop_
_geom_bond_atom_site_label_1
_geom_bond_atom_site_label_2
_geom_bond_distance
_geom_bond_site_symmetry_2
Pt1 C1 2.023(6) .
Pt1 N3 2.134(5) .
Pt1 P1 2.3081(18) .
Pt1 P2 2.3203(18) .
Pt2 C3 2.028(7) .
Pt2 N6 2.127(5) .
Pt2 P4 2.3019(17) .
Pt2 P3 2.3065(17) .
P1 C11 1.823(7) .
P1 C7 1.825(8) .
P1 C9 1.838(8) .
P2 C13 1.815(7) .
P2 C17 1.821(7) .
P2 C15 1.827(7) .
P3 C21 1.810(7) .
P3 C19 1.827(7) .
P3 C23 1.829(7) .
P4 C29 1.820(7) .
P4 C27 1.821(8) .
P4 C25 1.829(7) .
P5 F2 1.521(7) .
P5 F1 1.524(8) .
P5 F6 1.539(7) .
P5 F4 1.546(8) .
P5 F5 1.564(7) .
P5 F3 1.577(6) .
P6 F8 1.540(6) 3_575
P6 F8 1.540(6) .
P6 F9 1.546(7) .
P6 F9 1.546(7) 3_575
P6 F7 1.584(5) 3_575
P6 F7 1.584(5) .
P7 F12 1.578(6) 3_765
P7 F12 1.578(6) .
P7 F10 1.579(5) .
P7 F10 1.579(5) 3_765
P7 F11 1.600(4) 3_765
P7 F11 1.600(4) .
O1 N1 1.281(7) .
O2 N2 1.287(8) .
O3 N5 1.280(8) .
O4 N4 1.272(8) .
O5 C55 1.444(12) .
N1 C36 1.351(9) .
N1 C38 1.516(9) .
N2 C36 1.342(9) .
N2 C37 1.496(9) .
N3 C35 1.346(9) .
N3 C31 1.353(9) .
N4 C48 1.342(9) .
N4 C49 1.510(9) .
N5 C48 1.358(9) .
N5 C50 1.512(9) .
N6 C47 1.335(9) .
N6 C43 1.350(8) .
C1 C6 1.392(10) .
C1 C2 1.415(9) .
C2 C3 1.415(9) .
C3 C4 1.393(10) .
C4 C5 1.382(10) .
C5 C6 1.386(9) .
C7 C8 1.524(11) .
C9 C10 1.527(12) .
C11 C12 1.517(10) .
C13 C14 1.515(10) .
C15 C16 1.514(11) .
C17 C18 1.505(10) .
C19 C20 1.533(10) .
C21 C22 1.539(10) .
C23 C24 1.516(10) .
C25 C26 1.520(11) .
C27 C28 1.524(11) .
C29 C30 1.531(10) .
C31 C32 1.391(9) .
C32 C33 1.389(10) .
C33 C34 1.395(9) .
C33 C36 1.460(9) .
C34 C35 1.368(9) .
C37 C42 1.519(10) .
C37 C41 1.524(10) .
C37 C38 1.546(11) .
C38 C39 1.513(10) .
C38 C40 1.529(10) .
C43 C44 1.393(10) .
C44 C45 1.385(10) .
C45 C46 1.405(9) .
C45 C48 1.463(10) .
C46 C47 1.357(9) .
C49 C53 1.513(10) .
C49 C54 1.534(11) .
C49 C50 1.541(11) .
C50 C51 1.514(10) .
C50 C52 1.539(11) .
